data_8103210
loop_
_publ_author_name
'Bai, Hong-Ye'
'Ma, Jian-Fang'

_publ_section_title
;
 Crystal structure of
 diaqua-cinnamate-\kO-(1,12,15-triaza-3,4:9,10-dibenzo-5,8-dioxacycloheptadecane-\k^3^N,N',N'')nickel(II)
 cinnamate hydrate, [Ni(H2O)2(C9H7O2)(C20H27N3O2)](C9H7O2) &#x00B7; H2O
;
_journal_coden_ASTM ZKNSFT
_journal_issue 4
_journal_name_full 'Zeitschrift f\"ur Kristallographie - New Crystal Structures'
_journal_page_first 561
_journal_paper_doi 10.1524/ncrs.2011.0250
_journal_volume 226
_journal_year 2011
_chemical_formula_moiety 'C29 H38 N3 Ni O6, C9 H7 O2, H2 O'
_chemical_formula_sum 'C38 H47 N3 Ni O9'
_chemical_formula_weight 748.50
_space_group_IT_number 14
_symmetry_cell_setting monoclinic
_symmetry_space_group_name_Hall '-P 2yn'
_symmetry_space_group_name_H-M 'P 1 21/n 1'
_atom_sites_solution_hydrogens geom
_atom_sites_solution_primary direct
_atom_sites_solution_secondary difmap
_audit_creation_method SHELXL-97
_cell_angle_alpha 90.00
_cell_angle_beta 97.082(10)
_cell_angle_gamma 90.00
_cell_formula_units_Z 4
_cell_length_a 10.267(2)
_cell_length_b 12.421(4)
_cell_length_c 30.146(9)
_cell_measurement_temperature 293(2)
_cell_volume 3815.1(18)
_computing_cell_refinement PROCESS-AUTO
_computing_data_collection PROCESS-AUTO
_computing_data_reduction PROCESS-AUTO
_computing_structure_refinement 'SHELXL-97 (Sheldrick, 1997)'
_computing_structure_solution 'SHELXS-97 (Sheldrick, 1997)'
_diffrn_ambient_temperature 293(2)
_diffrn_detector_area_resol_mean 10.0
_diffrn_measured_fraction_theta_full 0.998
_diffrn_measured_fraction_theta_max 0.997
_diffrn_measurement_device_type 'Rigaku RAXIS-RAPID'
_diffrn_measurement_method '\w scan'
_diffrn_radiation_monochromator graphite
_diffrn_radiation_source 'fine-focus sealed tube'
_diffrn_radiation_type MoK\a
_diffrn_radiation_wavelength 0.71073
_diffrn_reflns_av_R_equivalents 0.0486
_diffrn_reflns_av_sigmaI/netI 0.0433
_diffrn_reflns_limit_h_max 12
_diffrn_reflns_limit_h_min -13
_diffrn_reflns_limit_k_max 16
_diffrn_reflns_limit_k_min -16
_diffrn_reflns_limit_l_max 39
_diffrn_reflns_limit_l_min -39
_diffrn_reflns_number 34507
_diffrn_reflns_theta_full 25.00
_diffrn_reflns_theta_max 27.48
_diffrn_reflns_theta_min 3.03
_exptl_absorpt_coefficient_mu 0.565
_exptl_absorpt_correction_T_max 0.920
_exptl_absorpt_correction_T_min 0.841
_exptl_absorpt_correction_type multi-scan
_exptl_absorpt_process_details
;
Higashi,T (1995) Program for absorption correction. 
Rigaku Corporation, Tokyo, Japan.
;
_exptl_crystal_colour green
_exptl_crystal_density_diffrn 1.303
_exptl_crystal_density_method 'not measured'
_exptl_crystal_description block
_exptl_crystal_F_000 1584
_exptl_crystal_size_max 0.314
_exptl_crystal_size_mid 0.304
_exptl_crystal_size_min 0.150
_refine_diff_density_max 0.634
_refine_diff_density_min -0.353
_refine_diff_density_rms 0.055
_refine_ls_extinction_method none
_refine_ls_goodness_of_fit_ref 1.052
_refine_ls_hydrogen_treatment mixed
_refine_ls_matrix_type full
_refine_ls_number_parameters 487
_refine_ls_number_reflns 8729
_refine_ls_number_restraints 12
_refine_ls_restrained_S_all 1.055
_refine_ls_R_factor_all 0.0948
_refine_ls_R_factor_gt 0.0553
_refine_ls_shift/su_max 0.001
_refine_ls_shift/su_mean 0.000
_refine_ls_structure_factor_coef Fsqd
_refine_ls_weighting_details 'calc w=1/[\s^2^(Fo^2^)+(0.0532P)^2^+2.2875P] where P=(Fo^2^+2Fc^2^)/3'
_refine_ls_weighting_scheme calc
_refine_ls_wR_factor_gt 0.1230
_refine_ls_wR_factor_ref 0.1427
_reflns_number_gt 5443
_reflns_number_total 8729
_reflns_threshold_expression >2sigma(I)
_cod_data_source_file 1267-3518.cff
_cod_data_source_block y
_cod_depositor_comments
;
The following automatic conversions were performed:

'_symmetry_cell_setting' value 'Monoclinic' changed to 'monoclinic'
according to /home/saulius/struct/CIF-dictionaries/cif_core.dic
dictionary named 'cif_core.dic' version 2.4.1 from 2010-06-29.

Automatic conversion script
Id: cif_fix_values 1715 2011-07-08 13:25:40Z adriana 
;
_cod_original_cell_volume 3815.4(18)
_cod_original_sg_symbol_H-M 'P 21/n'
_cod_database_code 8103210

loop_
_symmetry_equiv_pos_as_xyz
'x, y, z'
'-x+1/2, y+1/2, -z+1/2'
'-x, -y, -z'
'x-1/2, -y-1/2, z-1/2'

loop_
_atom_site_label
_atom_site_type_symbol
_atom_site_fract_x
_atom_site_fract_y
_atom_site_fract_z
_atom_site_U_iso_or_equiv
_atom_site_adp_type
_atom_site_occupancy
_atom_site_symmetry_multiplicity
_atom_site_calc_flag
_atom_site_refinement_flags
Ni1 Ni 0.80211(3) 0.24425(3) 0.445547(12) 0.04291(12) Uani 1 1 d .
C1 C 0.4759(3) 0.0270(2) 0.39133(10) 0.0475(7) Uani 1 1 d .
C2 C 0.4720(3) -0.0365(3) 0.35371(11) 0.0615(9) Uani 1 1 d .
H2 H 0.5500 -0.0525 0.3424 0.074 Uiso 1 1 calc R
C3 C 0.3559(4) -0.0770(3) 0.33233(12) 0.0715(10) Uani 1 1 d .
H3 H 0.3555 -0.1184 0.3066 0.086 Uiso 1 1 calc R
C4 C 0.2404(3) -0.0553(3) 0.34960(13) 0.0687(10) Uani 1 1 d .
H4 H 0.1619 -0.0841 0.3360 0.082 Uiso 1 1 calc R
C5 C 0.2406(3) 0.0081(3) 0.38645(12) 0.0603(9) Uani 1 1 d .
H5 H 0.1626 0.0221 0.3981 0.072 Uiso 1 1 calc R
C6 C 0.3568(3) 0.0515(3) 0.40648(10) 0.0517(7) Uani 1 1 d .
C7 C 0.2672(3) 0.1280(4) 0.46859(13) 0.0798(12) Uani 1 1 d .
H7A H 0.2547 0.0568 0.4806 0.096 Uiso 1 1 calc R
H7B H 0.1857 0.1493 0.4511 0.096 Uiso 1 1 calc R
C8 C 0.2975(3) 0.2034(4) 0.50546(13) 0.0799(12) Uani 1 1 d .
H8A H 0.2845 0.2764 0.4943 0.096 Uiso 1 1 calc R
H8B H 0.2376 0.1915 0.5275 0.096 Uiso 1 1 calc R
C9 C 0.4692(3) 0.2501(3) 0.56362(10) 0.0541(7) Uani 1 1 d .
C10 C 0.3878(4) 0.2866(3) 0.59330(12) 0.0661(9) Uani 1 1 d .
H10 H 0.2976 0.2765 0.5875 0.079 Uiso 1 1 calc R
C11 C 0.4412(5) 0.3380(3) 0.63158(14) 0.0798(12) Uani 1 1 d .
H11 H 0.3863 0.3630 0.6517 0.096 Uiso 1 1 calc R
C12 C 0.5721(5) 0.3528(3) 0.64061(13) 0.0869(13) Uani 1 1 d .
H12 H 0.6070 0.3852 0.6673 0.104 Uiso 1 1 calc R
C13 C 0.6549(4) 0.3195(3) 0.60978(12) 0.0756(11) Uani 1 1 d .
H13 H 0.7446 0.3326 0.6155 0.091 Uiso 1 1 calc R
C14 C 0.6048(3) 0.2672(3) 0.57070(10) 0.0544(8) Uani 1 1 d .
C15 C 0.6933(3) 0.2283(3) 0.53775(10) 0.0562(8) Uani 1 1 d .
H15A H 0.7833 0.2453 0.5493 0.067 Uiso 1 1 calc R
H15B H 0.6862 0.1506 0.5355 0.067 Uiso 1 1 calc R
C16 C 0.6523(4) 0.3928(3) 0.49198(12) 0.0723(11) Uani 1 1 d .
H16A H 0.7333 0.4252 0.5057 0.087 Uiso 1 1 calc R
H16B H 0.5822 0.4142 0.5090 0.087 Uiso 1 1 calc R
C17 C 0.6225(4) 0.4312(3) 0.44439(13) 0.0792(12) Uani 1 1 d .
H17A H 0.5327 0.4126 0.4331 0.095 Uiso 1 1 calc R
H17B H 0.6307 0.5089 0.4436 0.095 Uiso 1 1 calc R
C18 C 0.6443(3) 0.3463(3) 0.37176(11) 0.0647(9) Uani 1 1 d .
H18A H 0.7077 0.3361 0.3508 0.078 Uiso 1 1 calc R
H18B H 0.5823 0.4010 0.3598 0.078 Uiso 1 1 calc R
C19 C 0.5728(3) 0.2421(3) 0.37729(12) 0.0643(9) Uani 1 1 d .
H19A H 0.5024 0.2541 0.3954 0.077 Uiso 1 1 calc R
H19B H 0.5346 0.2158 0.3483 0.077 Uiso 1 1 calc R
C20 C 0.6042(3) 0.0649(3) 0.41666(10) 0.0527(8) Uani 1 1 d .
H20A H 0.5895 0.0797 0.4472 0.063 Uiso 1 1 calc R
H20B H 0.6666 0.0060 0.4175 0.063 Uiso 1 1 calc R
C21 C 0.9534(3) -0.1584(3) 0.42000(10) 0.0445(7) Uani 1 1 d .
C22 C 0.8903(3) -0.1429(3) 0.37324(10) 0.0497(7) Uani 1 1 d .
H22 H 0.8625 -0.2041 0.3569 0.060 Uiso 1 1 calc R
C23 C 0.8710(3) -0.0495(3) 0.35344(10) 0.0491(7) Uani 1 1 d .
H23 H 0.9020 0.0108 0.3697 0.059 Uiso 1 1 calc R
C24 C 0.8051(3) -0.0305(3) 0.30793(10) 0.0512(7) Uani 1 1 d .
C25 C 0.7310(4) -0.1079(3) 0.28383(12) 0.0700(10) Uani 1 1 d .
H25 H 0.7217 -0.1751 0.2967 0.084 Uiso 1 1 calc R
C26 C 0.6702(5) -0.0885(4) 0.24118(14) 0.0944(14) Uani 1 1 d .
H26 H 0.6212 -0.1422 0.2254 0.113 Uiso 1 1 calc R
C27 C 0.6827(6) 0.0094(5) 0.22251(15) 0.1088(18) Uani 1 1 d .
H27 H 0.6427 0.0232 0.1937 0.131 Uiso 1 1 calc R
C28 C 0.7535(6) 0.0870(5) 0.24594(19) 0.124(2) Uani 1 1 d .
H28 H 0.7621 0.1542 0.2330 0.149 Uiso 1 1 calc R
C29 C 0.8129(4) 0.0683(4) 0.28853(14) 0.0857(12) Uani 1 1 d .
H29 H 0.8590 0.1234 0.3044 0.103 Uiso 1 1 calc R
C30 C 1.0229(3) 0.2867(3) 0.39030(11) 0.0551(8) Uani 1 1 d .
C31 C 1.0957(3) 0.2579(3) 0.35246(11) 0.0553(8) Uani 1 1 d .
H31 H 1.0760 0.1925 0.3382 0.066 Uiso 1 1 calc R
C32 C 1.1859(3) 0.3180(3) 0.33770(11) 0.0628(9) Uani 1 1 d .
H32 H 1.2011 0.3844 0.3517 0.075 Uiso 1 1 calc R
C33 C 1.2657(3) 0.2939(3) 0.30203(11) 0.0580(8) Uani 1 1 d .
C34 C 1.2681(4) 0.1939(4) 0.28261(13) 0.0786(11) Uani 1 1 d .
H34 H 1.2142 0.1396 0.2912 0.094 Uiso 1 1 calc R
C35 C 1.3504(5) 0.1730(4) 0.25025(15) 0.0983(15) Uani 1 1 d .
H35 H 1.3508 0.1050 0.2374 0.118 Uiso 1 1 calc R
C36 C 1.4301(4) 0.2515(5) 0.23735(16) 0.0984(16) Uani 1 1 d .
H36 H 1.4844 0.2375 0.2155 0.118 Uiso 1 1 calc R
C37 C 1.4298(4) 0.3499(5) 0.25649(15) 0.0910(14) Uani 1 1 d .
H37 H 1.4853 0.4032 0.2480 0.109 Uiso 1 1 calc R
C38 C 1.3487(4) 0.3721(3) 0.28841(13) 0.0738(11) Uani 1 1 d .
H38 H 1.3495 0.4405 0.3010 0.089 Uiso 1 1 calc R
O1 O 0.3644(2) 0.1239(2) 0.44143(9) 0.0805(8) Uani 1 1 d .
O2 O 0.4255(2) 0.1922(2) 0.52574(8) 0.0741(7) Uani 1 1 d .
O3 O 0.9887(2) -0.07735(17) 0.44345(7) 0.0559(5) Uani 1 1 d .
O4 O 0.9661(2) -0.25375(18) 0.43318(7) 0.0587(6) Uani 1 1 d .
O6 O 1.0640(3) 0.3651(2) 0.41485(9) 0.0830(8) Uani 1 1 d .
O5 O 0.92961(19) 0.22541(18) 0.39708(7) 0.0544(5) Uani 1 1 d .
O1W O 0.8720(2) 0.10214(18) 0.47560(7) 0.0516(5) Uani 1 1 d D
H1C H 0.907(3) 0.057(2) 0.4603(10) 0.077 Uiso 1 1 d D
H1D H 0.911(3) 0.105(3) 0.5020(7) 0.077 Uiso 1 1 d D
O2W O 0.9394(2) 0.3346(2) 0.48611(8) 0.0606(6) Uani 1 1 d D
H2C H 0.999(3) 0.349(3) 0.4693(11) 0.091 Uiso 1 1 d D
H2D H 0.979(4) 0.303(3) 0.5092(9) 0.091 Uiso 1 1 d D
O3W O 0.9140(4) 0.5505(3) 0.38927(11) 0.1034(10) Uani 1 1 d D
H3D H 0.917(5) 0.613(3) 0.4090(15) 0.155 Uiso 1 1 d D
H3C H 0.993(4) 0.572(4) 0.3763(17) 0.155 Uiso 1 1 d D
N1 N 0.6658(2) 0.1613(2) 0.39909(8) 0.0476(6) Uani 1 1 d D
H1A H 0.719(3) 0.142(3) 0.3810(10) 0.071 Uiso 1 1 d D
N2 N 0.7127(3) 0.3822(2) 0.41532(9) 0.0549(7) Uani 1 1 d D
H2A H 0.770(3) 0.428(3) 0.4106(13) 0.082 Uiso 1 1 d D
N3 N 0.6650(3) 0.2746(2) 0.49250(9) 0.0547(7) Uani 1 1 d D
H3A H 0.590(2) 0.248(3) 0.4811(12) 0.082 Uiso 1 1 d D

loop_
_atom_site_aniso_label
_atom_site_aniso_U_11
_atom_site_aniso_U_22
_atom_site_aniso_U_33
_atom_site_aniso_U_23
_atom_site_aniso_U_13
_atom_site_aniso_U_12
Ni1 0.03958(19) 0.0457(2) 0.0440(2) 0.00427(17) 0.00739(14) 0.00552(16)
C1 0.0435(15) 0.0465(17) 0.0526(18) 0.0056(14) 0.0065(13) 0.0018(13)
C2 0.0562(19) 0.065(2) 0.064(2) -0.0081(17) 0.0138(16) 0.0001(16)
C3 0.077(2) 0.073(3) 0.064(2) -0.0149(19) 0.0043(19) -0.006(2)
C4 0.058(2) 0.072(2) 0.073(2) -0.003(2) -0.0030(18) -0.0137(18)
C5 0.0401(16) 0.072(2) 0.068(2) 0.0048(18) 0.0047(15) -0.0061(15)
C6 0.0457(16) 0.0554(19) 0.0547(18) -0.0035(15) 0.0092(14) -0.0015(14)
C7 0.0503(19) 0.120(4) 0.073(2) -0.019(2) 0.0219(18) -0.005(2)
C8 0.056(2) 0.110(3) 0.076(3) -0.018(2) 0.0195(19) 0.018(2)
C9 0.0661(19) 0.0518(18) 0.0475(17) 0.0023(15) 0.0196(14) 0.0059(16)
C10 0.082(2) 0.057(2) 0.066(2) -0.0012(17) 0.0345(19) 0.0018(18)
C11 0.118(4) 0.061(2) 0.067(3) 0.001(2) 0.038(2) 0.012(2)
C12 0.135(4) 0.072(3) 0.054(2) -0.016(2) 0.014(2) -0.002(3)
C13 0.092(3) 0.073(3) 0.061(2) -0.0019(19) 0.005(2) -0.004(2)
C14 0.069(2) 0.0496(19) 0.0452(17) 0.0043(14) 0.0099(14) 0.0079(15)
C15 0.0502(17) 0.069(2) 0.0500(17) 0.0122(15) 0.0095(13) 0.0143(15)
C16 0.096(3) 0.061(2) 0.064(2) 0.0146(18) 0.029(2) 0.036(2)
C17 0.103(3) 0.062(2) 0.078(3) 0.024(2) 0.033(2) 0.037(2)
C18 0.061(2) 0.073(2) 0.058(2) 0.0230(18) -0.0029(16) -0.0030(17)
C19 0.0521(18) 0.070(2) 0.067(2) 0.0219(18) -0.0057(15) 0.0007(17)
C20 0.0417(16) 0.061(2) 0.0552(18) 0.0074(15) 0.0040(13) -0.0003(14)
C21 0.0378(14) 0.0507(19) 0.0453(16) -0.0032(14) 0.0067(12) 0.0062(13)
C22 0.0523(17) 0.0525(19) 0.0455(16) -0.0043(14) 0.0107(13) -0.0007(14)
C23 0.0434(15) 0.056(2) 0.0496(17) -0.0037(14) 0.0129(13) 0.0013(14)
C24 0.0492(17) 0.063(2) 0.0430(16) -0.0002(15) 0.0114(13) 0.0094(15)
C25 0.093(3) 0.061(2) 0.055(2) -0.0028(17) 0.0036(19) 0.010(2)
C26 0.109(3) 0.108(4) 0.061(3) -0.019(3) -0.011(2) 0.023(3)
C27 0.143(5) 0.127(5) 0.051(3) 0.013(3) -0.007(3) 0.046(4)
C28 0.183(6) 0.094(4) 0.089(4) 0.042(3) -0.009(4) 0.000(4)
C29 0.104(3) 0.076(3) 0.074(3) 0.023(2) -0.003(2) -0.003(2)
C30 0.0515(18) 0.057(2) 0.058(2) 0.0018(16) 0.0114(15) -0.0008(15)
C31 0.0489(16) 0.058(2) 0.0605(19) 0.0020(16) 0.0110(14) -0.0014(15)
C32 0.063(2) 0.065(2) 0.062(2) 0.0064(17) 0.0171(16) -0.0054(17)
C33 0.0493(18) 0.075(2) 0.0500(18) 0.0144(17) 0.0086(14) 0.0020(16)
C34 0.077(3) 0.086(3) 0.079(3) 0.004(2) 0.032(2) -0.006(2)
C35 0.101(3) 0.108(4) 0.093(3) -0.005(3) 0.044(3) 0.010(3)
C36 0.077(3) 0.150(5) 0.075(3) 0.021(3) 0.035(2) 0.012(3)
C37 0.067(2) 0.130(4) 0.079(3) 0.035(3) 0.022(2) -0.015(3)
C38 0.068(2) 0.085(3) 0.070(2) 0.017(2) 0.0118(19) -0.013(2)
O1 0.0567(14) 0.108(2) 0.0804(17) -0.0317(16) 0.0243(12) -0.0147(14)
O2 0.0540(14) 0.103(2) 0.0657(15) -0.0248(15) 0.0108(11) 0.0081(13)
O3 0.0657(13) 0.0495(13) 0.0503(12) -0.0062(10) -0.0025(10) 0.0088(10)
O4 0.0689(14) 0.0477(13) 0.0571(13) -0.0007(11) -0.0022(10) 0.0019(11)
O6 0.0922(19) 0.0730(18) 0.0900(19) -0.0156(15) 0.0362(15) -0.0228(15)
O5 0.0444(11) 0.0608(14) 0.0607(13) -0.0039(10) 0.0173(10) -0.0060(10)
O1W 0.0532(13) 0.0515(13) 0.0485(12) -0.0002(10) -0.0005(10) 0.0147(10)
O2W 0.0608(14) 0.0638(16) 0.0558(14) 0.0000(12) 0.0025(11) -0.0002(12)
O3W 0.125(3) 0.080(2) 0.099(2) -0.0247(18) -0.0093(19) -0.0111(19)
N1 0.0381(13) 0.0524(16) 0.0527(15) 0.0099(12) 0.0072(10) -0.0007(11)
N2 0.0635(17) 0.0491(16) 0.0542(16) 0.0120(13) 0.0157(13) 0.0056(13)
N3 0.0580(16) 0.0561(18) 0.0523(15) 0.0117(12) 0.0156(12) 0.0200(13)

loop_
_atom_type_symbol
_atom_type_description
_atom_type_scat_dispersion_real
_atom_type_scat_dispersion_imag
_atom_type_scat_source
C C 0.0033 0.0016 'International Tables Vol C Tables 4.2.6.8 and 6.1.1.4'
H H 0.0000 0.0000 'International Tables Vol C Tables 4.2.6.8 and 6.1.1.4'
N N 0.0061 0.0033 'International Tables Vol C Tables 4.2.6.8 and 6.1.1.4'
O O 0.0106 0.0060 'International Tables Vol C Tables 4.2.6.8 and 6.1.1.4'
Ni Ni 0.3393 1.1124 'International Tables Vol C Tables 4.2.6.8 and 6.1.1.4'

loop_
_geom_angle_atom_site_label_1
_geom_angle_atom_site_label_2
_geom_angle_atom_site_label_3
_geom_angle
O1W Ni1 O2W 91.69(9)
O1W Ni1 O5 89.84(9)
O2W Ni1 O5 91.95(9)
O1W Ni1 N2 174.38(10)
O2W Ni1 N2 92.48(11)
O5 Ni1 N2 93.79(10)
O1W Ni1 N1 92.28(9)
O2W Ni1 N1 174.64(10)
O5 Ni1 N1 84.46(9)
N2 Ni1 N1 83.81(11)
O1W Ni1 N3 94.66(9)
O2W Ni1 N3 88.26(11)
O5 Ni1 N3 175.49(9)
N2 Ni1 N3 81.70(10)
N1 Ni1 N3 95.01(11)
C2 C1 C6 117.3(3)
C2 C1 C20 121.9(3)
C6 C1 C20 120.8(3)
C3 C2 C1 122.0(3)
C3 C2 H2 119.0
C1 C2 H2 119.0
C2 C3 C4 119.1(3)
C2 C3 H3 120.5
C4 C3 H3 120.5
C5 C4 C3 120.4(3)
C5 C4 H4 119.8
C3 C4 H4 119.8
C4 C5 C6 119.9(3)
C4 C5 H5 120.1
C6 C5 H5 120.1
C5 C6 O1 123.6(3)
C5 C6 C1 121.3(3)
O1 C6 C1 115.1(3)
O1 C7 C8 112.2(3)
O1 C7 H7A 109.2
C8 C7 H7A 109.2
O1 C7 H7B 109.2
C8 C7 H7B 109.2
H7A C7 H7B 107.9
O2 C8 C7 111.9(3)
O2 C8 H8A 109.2
C7 C8 H8A 109.2
O2 C8 H8B 109.2
C7 C8 H8B 109.2
H8A C8 H8B 107.9
C10 C9 O2 123.3(3)
C10 C9 C14 121.6(3)
O2 C9 C14 115.0(3)
C11 C10 C9 119.3(4)
C11 C10 H10 120.4
C9 C10 H10 120.4
C12 C11 C10 121.2(4)
C12 C11 H11 119.4
C10 C11 H11 119.4
C11 C12 C13 119.8(4)
C11 C12 H12 120.1
C13 C12 H12 120.1
C14 C13 C12 120.7(4)
C14 C13 H13 119.6
C12 C13 H13 119.6
C13 C14 C9 117.3(3)
C13 C14 C15 121.3(3)
C9 C14 C15 121.4(3)
N3 C15 C14 114.8(2)
N3 C15 H15A 108.6
C14 C15 H15A 108.6
N3 C15 H15B 108.6
C14 C15 H15B 108.6
H15A C15 H15B 107.6
N3 C16 C17 109.4(3)
N3 C16 H16A 109.8
C17 C16 H16A 109.8
N3 C16 H16B 109.8
C17 C16 H16B 109.8
H16A C16 H16B 108.2
N2 C17 C16 111.4(3)
N2 C17 H17A 109.3
C16 C17 H17A 109.3
N2 C17 H17B 109.3
C16 C17 H17B 109.3
H17A C17 H17B 108.0
N2 C18 C19 110.2(3)
N2 C18 H18A 109.6
C19 C18 H18A 109.6
N2 C18 H18B 109.6
C19 C18 H18B 109.6
H18A C18 H18B 108.1
N1 C19 C18 109.5(3)
N1 C19 H19A 109.8
C18 C19 H19A 109.8
N1 C19 H19B 109.8
C18 C19 H19B 109.8
H19A C19 H19B 108.2
N1 C20 C1 117.0(2)
N1 C20 H20A 108.1
C1 C20 H20A 108.1
N1 C20 H20B 108.1
C1 C20 H20B 108.1
H20A C20 H20B 107.3
O4 C21 O3 124.6(3)
O4 C21 C22 116.0(3)
O3 C21 C22 119.3(3)
C23 C22 C21 124.7(3)
C23 C22 H22 117.6
C21 C22 H22 117.6
C22 C23 C24 126.4(3)
C22 C23 H23 116.8
C24 C23 H23 116.8
C29 C24 C25 117.3(3)
C29 C24 C23 119.9(3)
C25 C24 C23 122.8(3)
C24 C25 C26 121.8(4)
C24 C25 H25 119.1
C26 C25 H25 119.1
C27 C26 C25 119.3(5)
C27 C26 H26 120.3
C25 C26 H26 120.3
C26 C27 C28 119.7(4)
C26 C27 H27 120.1
C28 C27 H27 120.1
C27 C28 C29 121.0(5)
C27 C28 H28 119.5
C29 C28 H28 119.5
C24 C29 C28 120.7(5)
C24 C29 H29 119.6
C28 C29 H29 119.6
O5 C30 O6 125.2(3)
O5 C30 C31 116.4(3)
O6 C30 C31 118.2(3)
C32 C31 C30 124.7(3)
C32 C31 H31 117.7
C30 C31 H31 117.7
C31 C32 C33 128.1(4)
C31 C32 H32 115.9
C33 C32 H32 115.9
C34 C33 C38 117.6(3)
C34 C33 C32 122.7(3)
C38 C33 C32 119.7(4)
C33 C34 C35 120.8(4)
C33 C34 H34 119.6
C35 C34 H34 119.6
C36 C35 C34 120.4(5)
C36 C35 H35 119.8
C34 C35 H35 119.8
C37 C36 C35 119.5(4)
C37 C36 H36 120.2
C35 C36 H36 120.2
C36 C37 C38 120.9(4)
C36 C37 H37 119.6
C38 C37 H37 119.6
C37 C38 C33 120.9(4)
C37 C38 H38 119.6
C33 C38 H38 119.6
C7 O1 C6 120.3(3)
C9 O2 C8 120.5(3)
C30 O5 Ni1 126.8(2)
Ni1 O1W H1C 119(3)
Ni1 O1W H1D 118(3)
H1C O1W H1D 111(3)
Ni1 O2W H2C 105(3)
Ni1 O2W H2D 117(3)
H2C O2W H2D 106(3)
H3D O3W H3C 94(3)
C19 N1 C20 115.2(2)
C19 N1 Ni1 107.5(2)
C20 N1 Ni1 115.62(18)
C19 N1 H1A 109(2)
C20 N1 H1A 110(2)
Ni1 N1 H1A 98(2)
C18 N2 C17 112.7(3)
C18 N2 Ni1 105.8(2)
C17 N2 Ni1 110.5(2)
C18 N2 H2A 109(3)
C17 N2 H2A 109(3)
Ni1 N2 H2A 110(3)
C16 N3 C15 113.9(3)
C16 N3 Ni1 103.4(2)
C15 N3 Ni1 118.05(18)
C16 N3 H3A 108(3)
C15 N3 H3A 106(3)
Ni1 N3 H3A 107(3)

loop_
_geom_bond_atom_site_label_1
_geom_bond_atom_site_label_2
_geom_bond_distance
Ni1 O1W 2.072(2)
Ni1 O2W 2.078(2)
Ni1 O5 2.092(2)
Ni1 N2 2.099(3)
Ni1 N1 2.121(3)
Ni1 N3 2.149(3)
C1 C2 1.378(4)
C1 C6 1.391(4)
C1 C20 1.514(4)
C2 C3 1.378(5)
C2 H2 0.9300
C3 C4 1.380(5)
C3 H3 0.9300
C4 C5 1.362(5)
C4 H4 0.9300
C5 C6 1.378(4)
C5 H5 0.9300
C6 O1 1.380(4)
C7 O1 1.367(4)
C7 C8 1.457(5)
C7 H7A 0.9700
C7 H7B 0.9700
C8 O2 1.386(4)
C8 H8A 0.9700
C8 H8B 0.9700
C9 C10 1.374(4)
C9 O2 1.378(4)
C9 C14 1.398(5)
C10 C11 1.373(5)
C10 H10 0.9300
C11 C12 1.350(6)
C11 H11 0.9300
C12 C13 1.398(5)
C12 H12 0.9300
C13 C14 1.388(5)
C13 H13 0.9300
C14 C15 1.506(4)
C15 N3 1.476(4)
C15 H15A 0.9700
C15 H15B 0.9700
C16 N3 1.474(4)
C16 C17 1.507(5)
C16 H16A 0.9700
C16 H16B 0.9700
C17 N2 1.481(4)
C17 H17A 0.9700
C17 H17B 0.9700
C18 N2 1.479(4)
C18 C19 1.507(5)
C18 H18A 0.9700
C18 H18B 0.9700
C19 N1 1.482(4)
C19 H19A 0.9700
C19 H19B 0.9700
C20 N1 1.482(4)
C20 H20A 0.9700
C20 H20B 0.9700
C21 O4 1.250(3)
C21 O3 1.258(3)
C21 C22 1.490(4)
C22 C23 1.309(4)
C22 H22 0.9300
C23 C24 1.472(4)
C23 H23 0.9300
C24 C29 1.366(5)
C24 C25 1.376(5)
C25 C26 1.379(5)
C25 H25 0.9300
C26 C27 1.352(7)
C26 H26 0.9300
C27 C28 1.354(7)
C27 H27 0.9300
C28 C29 1.372(6)
C28 H28 0.9300
C29 H29 0.9300
C30 O5 1.259(4)
C30 O6 1.264(4)
C30 C31 1.483(4)
C31 C32 1.310(4)
C31 H31 0.9300
C32 C33 1.461(5)
C32 H32 0.9300
C33 C34 1.375(5)
C33 C38 1.387(5)
C34 C35 1.391(5)
C34 H34 0.9300
C35 C36 1.360(7)
C35 H35 0.9300
C36 C37 1.352(7)
C36 H36 0.9300
C37 C38 1.376(6)
C37 H37 0.9300
C38 H38 0.9300
O1W H1C 0.835(18)
O1W H1D 0.847(18)
O2W H2C 0.864(18)
O2W H2D 0.861(18)
O3W H3D 0.97(3)
O3W H3C 0.985(19)
N1 H1A 0.850(18)
N2 H2A 0.848(18)
N3 H3A 0.868(18)

loop_
_geom_hbond_atom_site_label_D
_geom_hbond_atom_site_label_H
_geom_hbond_atom_site_label_A
_geom_hbond_distance_DH
_geom_hbond_distance_HA
_geom_hbond_distance_DA
_geom_hbond_angle_DHA
_geom_hbond_site_symmetry_A
O1W H1C O3 0.835(18) 1.96(2) 2.763(3) 160(4) .
O2W H2C O6 0.864(18) 1.86(2) 2.660(4) 154(4) .
N3 H3A O2 0.868(18) 2.39(3) 2.951(4) 123(3) .
O1W H1D O3 0.847(18) 1.86(2) 2.690(3) 166(4) 3_756
O2W H2D O4 0.861(18) 1.86(2) 2.700(3) 165(4) 3_756
O3W H3D O4 0.97(3) 1.86(3) 2.788(4) 159(5) 1_565

loop_
_geom_torsion_atom_site_label_1
_geom_torsion_atom_site_label_2
_geom_torsion_atom_site_label_3
_geom_torsion_atom_site_label_4
_geom_torsion
C6 C1 C2 C3 -1.7(5)
C20 C1 C2 C3 175.6(3)
C1 C2 C3 C4 -1.4(6)
C2 C3 C4 C5 2.1(6)
C3 C4 C5 C6 0.4(6)
C4 C5 C6 O1 174.2(3)
C4 C5 C6 C1 -3.7(5)
C2 C1 C6 C5 4.2(5)
C20 C1 C6 C5 -173.1(3)
C2 C1 C6 O1 -173.8(3)
C20 C1 C6 O1 8.9(4)
O1 C7 C8 O2 -45.5(5)
O2 C9 C10 C11 176.0(3)
C14 C9 C10 C11 -2.1(5)
C9 C10 C11 C12 -0.3(6)
C10 C11 C12 C13 2.7(6)
C11 C12 C13 C14 -2.7(6)
C12 C13 C14 C9 0.4(5)
C12 C13 C14 C15 -178.4(3)
C10 C9 C14 C13 2.0(5)
O2 C9 C14 C13 -176.2(3)
C10 C9 C14 C15 -179.2(3)
O2 C9 C14 C15 2.6(4)
C13 C14 C15 N3 -120.6(4)
C9 C14 C15 N3 60.7(4)
N3 C16 C17 N2 -48.2(5)
N2 C18 C19 N1 -54.5(4)
C2 C1 C20 N1 82.4(4)
C6 C1 C20 N1 -100.5(3)
O4 C21 C22 C23 -178.7(3)
O3 C21 C22 C23 2.0(4)
C21 C22 C23 C24 -177.7(3)
C22 C23 C24 C29 -168.0(3)
C22 C23 C24 C25 14.0(5)
C29 C24 C25 C26 2.1(6)
C23 C24 C25 C26 -179.9(3)
C24 C25 C26 C27 -0.5(7)
C25 C26 C27 C28 -0.5(8)
C26 C27 C28 C29 -0.2(9)
C25 C24 C29 C28 -2.7(6)
C23 C24 C29 C28 179.1(4)
C27 C28 C29 C24 1.9(9)
O5 C30 C31 C32 172.5(3)
O6 C30 C31 C32 -12.2(5)
C30 C31 C32 C33 177.3(3)
C31 C32 C33 C34 -9.4(6)
C31 C32 C33 C38 174.3(4)
C38 C33 C34 C35 -0.5(6)
C32 C33 C34 C35 -176.9(4)
C33 C34 C35 C36 0.1(7)
C34 C35 C36 C37 0.6(8)
C35 C36 C37 C38 -0.9(7)
C36 C37 C38 C33 0.5(6)
C34 C33 C38 C37 0.2(5)
C32 C33 C38 C37 176.7(3)
C8 C7 O1 C6 175.6(3)
C5 C6 O1 C7 23.7(5)
C1 C6 O1 C7 -158.4(3)
C10 C9 O2 C8 26.5(5)
C14 C9 O2 C8 -155.3(3)
C7 C8 O2 C9 -174.5(3)
O6 C30 O5 Ni1 7.6(5)
C31 C30 O5 Ni1 -177.6(2)
O1W Ni1 O5 C30 -116.6(3)
O2W Ni1 O5 C30 -24.9(3)
N2 Ni1 O5 C30 67.7(3)
N1 Ni1 O5 C30 151.1(3)
N3 Ni1 O5 C30 67.7(13)
C18 C19 N1 C20 165.6(3)
C18 C19 N1 Ni1 35.1(3)
C1 C20 N1 C19 32.6(4)
C1 C20 N1 Ni1 159.0(2)
O1W Ni1 N1 C19 167.0(2)
O2W Ni1 N1 C19 -55.3(11)
O5 Ni1 N1 C19 -103.4(2)
N2 Ni1 N1 C19 -8.9(2)
N3 Ni1 N1 C19 72.1(2)
O1W Ni1 N1 C20 36.7(2)
O2W Ni1 N1 C20 174.4(9)
O5 Ni1 N1 C20 126.4(2)
N2 Ni1 N1 C20 -139.2(2)
N3 Ni1 N1 C20 -58.1(2)
C19 C18 N2 C17 -76.9(4)
C19 C18 N2 Ni1 44.0(3)
C16 C17 N2 C18 136.9(3)
C16 C17 N2 Ni1 18.7(4)
O1W Ni1 N2 C18 -64.9(11)
O2W Ni1 N2 C18 157.3(2)
O5 Ni1 N2 C18 65.2(2)
N1 Ni1 N2 C18 -18.81(19)
N3 Ni1 N2 C18 -114.8(2)
O1W Ni1 N2 C17 57.4(11)
O2W Ni1 N2 C17 -80.3(3)
O5 Ni1 N2 C17 -172.5(3)
N1 Ni1 N2 C17 103.5(3)
N3 Ni1 N2 C17 7.5(3)
C17 C16 N3 C15 -179.5(3)
C17 C16 N3 Ni1 51.1(3)
C14 C15 N3 C16 49.3(4)
C14 C15 N3 Ni1 170.8(2)
O1W Ni1 N3 C16 152.5(2)
O2W Ni1 N3 C16 60.9(2)
O5 Ni1 N3 C16 -31.8(14)
N2 Ni1 N3 C16 -31.8(2)
N1 Ni1 N3 C16 -114.8(2)
O1W Ni1 N3 C15 25.7(3)
O2W Ni1 N3 C15 -65.8(3)
O5 Ni1 N3 C15 -158.5(12)
N2 Ni1 N3 C15 -158.6(3)
N1 Ni1 N3 C15 118.4(3)

loop_
_cod_changelog_entry_id
_cod_changelog_entry_author
_cod_changelog_entry_date
_cod_changelog_entry_text
1 'Vaitkus, Antanas' 2022-05-06T17:37:55+03:00 'Updated bibliographic information.'
